data_4131623
loop_
_publ_author_name
'Gaydou, Morgane'
'Moragas, Toni'
'Juli\'a-Hern\'andez, Francisco'
'Martin, Ruben'

_publ_section_title
;
 Site-Selective Catalytic Carboxylation of Unsaturated Hydrocarbons with
 CO<sub>2</sub> and Water.
;
_journal_issue 35
_journal_name_full 'Journal of the American Chemical Society'
_journal_page_first 12161
_journal_page_last 12164
_journal_paper_doi 10.1021/jacs.7b07637
_journal_volume 139
_journal_year 2017
_chemical_formula_sum 'C16 H13 F3 O2'
_chemical_formula_weight 294.26
_space_group_IT_number 14
_space_group_name_Hall '-P 2ybc'
_space_group_name_H-M_alt 'P 1 21/c 1'
_symmetry_cell_setting monoclinic
_symmetry_space_group_name_H-M 'P 1 21/c 1'
_atom_sites_solution_hydrogens geom
_audit_creation_method SHELXL-2014/7
_cell_angle_alpha 90
_cell_angle_beta 112.202(2)
_cell_angle_gamma 90
_cell_formula_units_Z 4
_cell_length_a 15.7660(11)
_cell_length_b 5.5591(3)
_cell_length_c 16.8685(12)
_cell_measurement_reflns_used 3644
_cell_measurement_temperature 100(2)
_cell_measurement_theta_max 30.09
_cell_measurement_theta_min 2.45
_cell_volume 1368.82(16)
_computing_cell_refinement 'Bruker APEX2 v2011.4-0'
_computing_data_collection 'Bruker APEX2 v2011.4-0'
_computing_data_reduction 'Bruker SAINT V7.60A'
_computing_molecular_graphics 'Bruker SHELXTL'
_computing_publication_material 'Bruker SHELXTL'
_computing_structure_refinement 'SHELXL-2014 (Sheldrick, 2014)'
_computing_structure_solution Sir2011
_diffrn_ambient_temperature 100(2)
_diffrn_detector_area_resol_mean 512
_diffrn_detector_type '4K CCD area detector APEX II'
_diffrn_measured_fraction_theta_full 0.998
_diffrn_measured_fraction_theta_max 0.992
_diffrn_measurement_device_type 'APEX DUO Kappa 4-axis goniometer'
_diffrn_measurement_method
;
 Fullsphere data collection, phi and omega scans
;
_diffrn_measurement_specimen_support 'magnetic support with MicroMount'
_diffrn_radiation_monochromator 'Quazar MX Multilayer Optics'
_diffrn_radiation_type MoK\a
_diffrn_radiation_wavelength 0.71073
_diffrn_reflns_av_R_equivalents 0.0287
_diffrn_reflns_av_unetI/netI 0.0352
_diffrn_reflns_Laue_measured_fraction_full 0.998
_diffrn_reflns_Laue_measured_fraction_max 0.992
_diffrn_reflns_limit_k_max 7
_diffrn_reflns_limit_k_min -6
_diffrn_reflns_limit_l_max 23
_diffrn_reflns_limit_l_min -23
_diffrn_reflns_number 14885
_diffrn_reflns_point_group_measured_fraction_full 0.998
_diffrn_reflns_point_group_measured_fraction_max 0.992
_diffrn_reflns_theta_full 25.242
_diffrn_reflns_theta_max 30.404
_diffrn_reflns_theta_min 2.449
_diffrn_source 'Microfocus source E025 IuS'
_diffrn_source_current 0.6
_diffrn_source_power 50
_diffrn_source_size '0.2 mm x 0.2 mm fine focus'
_diffrn_source_type 'Bruker APEX DUO'
_exptl_absorpt_coefficient_mu 0.120
_exptl_absorpt_correction_T_max 0.993
_exptl_absorpt_correction_T_min 0.933
_exptl_absorpt_correction_type empirical
_exptl_absorpt_process_details
; 
 SADABS Version 2008/1 Bruker-Nonius
 Blessing, Acta Cryst. (1995) A51 33-38
;
_exptl_crystal_colour yellow
_exptl_crystal_density_diffrn 1.428
_exptl_crystal_description plate
_exptl_crystal_F_000 608
_exptl_crystal_size_max 0.35
_exptl_crystal_size_mid 0.35
_exptl_crystal_size_min 0.06
_refine_diff_density_max 0.488
_refine_diff_density_min -0.442
_refine_diff_density_rms 0.055
_refine_ls_extinction_method none
_refine_ls_goodness_of_fit_ref 1.049
_refine_ls_hydrogen_treatment constr
_refine_ls_matrix_type full
_refine_ls_number_parameters 212
_refine_ls_number_reflns 4100
_refine_ls_number_restraints 78
_refine_ls_restrained_S_all 1.085
_refine_ls_R_factor_all 0.0804
_refine_ls_R_factor_gt 0.0522
_refine_ls_shift/su_max 0.000
_refine_ls_shift/su_mean 0.000
_refine_ls_structure_factor_coef Fsqd
_refine_ls_weighting_details 'w=1/[\s^2^(Fo^2^)+(0.0631P)^2^+0.6734P] where P=(Fo^2^+2Fc^2^)/3'
_refine_ls_weighting_scheme calc
_refine_ls_wR_factor_gt 0.1336
_refine_ls_wR_factor_ref 0.1498
_reflns_Friedel_coverage 0.000
_reflns_number_gt 2841
_reflns_number_total 4100
_reflns_threshold_expression 'I > 2\s(I)'
_cod_data_source_file ja7b07637_si_001.cif
_cod_data_source_block mo_mg1575_0m
_cod_depositor_comments
;
The following automatic conversions were performed:

data item '_symmetry_cell_setting' value 'Monoclinic' was changed to
'monoclinic' in accordance with the
/home/saulius/struct/COD-crude-data/automatic-downloads/DataCite-retrospective/ACS/depositions/lib/dictionaries/cif_core.dic
dictionary named 'cif_core.dic' version 2.4.2 last updated on
2011-04-26.

Automatic conversion script
Id: cif_fix_values 6909 2019-04-08 15:41:33Z antanas 
;
_cod_original_sg_symbol_H-M P2(1)/c
_cod_database_code 4131623
_shelx_shelxl_version_number 2014/7
_shelx_space_group_comment
;
The symmetry employed for this shelxl refinement is uniquely defined
by the following loop, which should always be used as a source of
symmetry information in preference to the above space-group names.
They are only intended as comments.
;
_shelx_estimated_absorpt_t_min 0.959
_shelx_estimated_absorpt_t_max 0.993

loop_
_space_group_symop_operation_xyz
'x, y, z'
'-x, y+1/2, -z+1/2'
'-x, -y, -z'
'x, -y-1/2, z-1/2'

loop_
_atom_site_label
_atom_site_type_symbol
_atom_site_fract_x
_atom_site_fract_y
_atom_site_fract_z
_atom_site_U_iso_or_equiv
_atom_site_adp_type
_atom_site_occupancy
_atom_site_site_symmetry_order
_atom_site_calc_flag
_atom_site_refinement_flags_posn
_atom_site_refinement_flags_adp
_atom_site_refinement_flags_occupancy
_atom_site_disorder_assembly
_atom_site_disorder_group
O1 O 0.41855(8) 0.8372(2) 1.00997(8) 0.0262(3) Uani 1 1 d . . . . .
O2 O 0.41606(8) 1.2348(2) 0.98959(8) 0.0274(3) Uani 1 1 d . . . . .
H2 H 0.4690 1.2095 0.9907 0.041 Uiso 1 1 calc R U . . .
C1 C 0.05656(13) 1.0246(5) 0.62685(13) 0.0471(6) Uani 1 1 d D . . . .
C2 C 0.11179(11) 1.0321(4) 0.72122(11) 0.0316(4) Uani 1 1 d . . . . .
C3 C 0.17330(11) 0.8478(3) 0.75798(11) 0.0299(4) Uani 1 1 d . . . . .
H3 H 0.1788 0.7177 0.7237 0.036 Uiso 1 1 calc R U . . .
C4 C 0.22672(11) 0.8535(3) 0.84463(11) 0.0262(3) Uani 1 1 d . . . . .
H4 H 0.2682 0.7257 0.8698 0.031 Uiso 1 1 calc R U . . .
C5 C 0.22017(10) 1.0455(3) 0.89532(10) 0.0223(3) Uani 1 1 d . . . . .
C6 C 0.15785(11) 1.2286(3) 0.85759(12) 0.0288(4) Uani 1 1 d . . . . .
H6 H 0.1525 1.3597 0.8915 0.035 Uiso 1 1 calc R U . . .
C7 C 0.10354(12) 1.2221(4) 0.77115(12) 0.0328(4) Uani 1 1 d . . . . .
H7 H 0.0608 1.3473 0.7461 0.039 Uiso 1 1 calc R U . . .
C8 C 0.28021(10) 1.0568(3) 0.99017(10) 0.0219(3) Uani 1 1 d . . . . .
H8 H 0.2724 1.2187 1.0123 0.026 Uiso 1 1 calc R U . . .
C9 C 0.25507(11) 0.8644(3) 1.04297(11) 0.0247(3) Uani 1 1 d . . . . .
H9A H 0.1893 0.8792 1.0332 0.030 Uiso 1 1 calc R U . . .
H9B H 0.2649 0.7028 1.0233 0.030 Uiso 1 1 calc R U . . .
C10 C 0.31164(10) 0.8880(3) 1.13802(10) 0.0224(3) Uani 1 1 d . . . . .
C11 C 0.37603(11) 0.7165(3) 1.18140(11) 0.0250(3) Uani 1 1 d . . . . .
H11 H 0.3849 0.5806 1.1513 0.030 Uiso 1 1 calc R U . . .
C12 C 0.42770(12) 0.7397(3) 1.26805(11) 0.0269(3) Uani 1 1 d . . . . .
H12 H 0.4714 0.6197 1.2968 0.032 Uiso 1 1 calc R U . . .
C13 C 0.41599(11) 0.9370(3) 1.31293(11) 0.0262(3) Uani 1 1 d . . . . .
H13 H 0.4512 0.9522 1.3725 0.031 Uiso 1 1 calc R U . . .
C14 C 0.35257(12) 1.1125(3) 1.27052(11) 0.0269(4) Uani 1 1 d . . . . .
H14 H 0.3446 1.2490 1.3009 0.032 Uiso 1 1 calc R U . . .
C15 C 0.30077(11) 1.0884(3) 1.18363(11) 0.0261(4) Uani 1 1 d . . . . .
H15 H 0.2575 1.2092 1.1548 0.031 Uiso 1 1 calc R U . . .
C16 C 0.37937(10) 1.0312(3) 0.99883(10) 0.0197(3) Uani 1 1 d . . . . .
F1 F 0.1063(4) 1.0716(8) 0.5803(4) 0.0519(9) Uani 0.6 1 d D U P A 1
F2 F -0.0185(5) 1.1571(14) 0.6001(7) 0.0475(14) Uani 0.6 1 d D U P A 1
F3 F 0.0264(5) 0.7895(9) 0.6037(5) 0.0526(10) Uani 0.6 1 d D U P A 1
F1' F 0.0955(5) 1.1727(13) 0.5846(6) 0.085(3) Uani 0.4 1 d D U P A 2
F2' F -0.0245(6) 1.138(2) 0.6127(9) 0.045(2) Uani 0.4 1 d D U P A 2
F3' F 0.0391(9) 0.8153(13) 0.5904(8) 0.0526(10) Uani 0.4 1 d D U P A 2

loop_
_atom_site_aniso_label
_atom_site_aniso_U_11
_atom_site_aniso_U_22
_atom_site_aniso_U_33
_atom_site_aniso_U_23
_atom_site_aniso_U_13
_atom_site_aniso_U_12
O1 0.0232(5) 0.0245(6) 0.0338(7) 0.0025(5) 0.0142(5) 0.0009(4)
O2 0.0225(6) 0.0239(6) 0.0382(7) 0.0030(5) 0.0142(5) 0.0006(4)
C1 0.0233(8) 0.0847(18) 0.0284(10) 0.0076(11) 0.0042(8) -0.0078(10)
C2 0.0195(7) 0.0505(11) 0.0239(9) 0.0016(8) 0.0074(7) -0.0039(7)
C3 0.0253(8) 0.0416(10) 0.0250(9) -0.0074(7) 0.0120(7) -0.0019(7)
C4 0.0230(7) 0.0315(9) 0.0250(8) -0.0015(7) 0.0100(6) 0.0036(6)
C5 0.0177(7) 0.0293(8) 0.0216(8) 0.0003(6) 0.0096(6) 0.0003(6)
C6 0.0231(8) 0.0316(9) 0.0304(9) -0.0001(7) 0.0088(7) 0.0059(7)
C7 0.0214(8) 0.0405(10) 0.0315(10) 0.0065(8) 0.0042(7) 0.0062(7)
C8 0.0203(7) 0.0243(8) 0.0222(8) -0.0015(6) 0.0092(6) 0.0009(6)
C9 0.0240(7) 0.0275(8) 0.0244(8) -0.0010(7) 0.0112(6) -0.0038(6)
C10 0.0228(7) 0.0265(8) 0.0220(8) -0.0009(6) 0.0132(6) -0.0042(6)
C11 0.0278(8) 0.0235(8) 0.0271(9) -0.0017(6) 0.0141(7) -0.0011(6)
C12 0.0297(8) 0.0261(8) 0.0268(9) 0.0039(7) 0.0127(7) 0.0008(7)
C13 0.0300(8) 0.0301(9) 0.0208(8) 0.0008(7) 0.0120(7) -0.0037(7)
C14 0.0357(9) 0.0244(8) 0.0271(9) -0.0032(7) 0.0191(7) -0.0017(7)
C15 0.0282(8) 0.0275(8) 0.0276(9) 0.0025(7) 0.0162(7) 0.0040(6)
C16 0.0199(7) 0.0239(8) 0.0149(7) -0.0013(6) 0.0062(6) -0.0006(6)
F1 0.0385(15) 0.095(2) 0.0210(13) -0.0014(17) 0.0101(11) -0.0139(17)
F2 0.038(2) 0.066(3) 0.028(2) 0.0153(18) 0.0010(13) 0.0043(19)
F3 0.045(2) 0.0819(14) 0.026(2) -0.0127(14) 0.0082(10) -0.0088(11)
F1' 0.040(3) 0.172(7) 0.031(3) 0.030(5) 0.000(2) -0.041(4)
F2' 0.024(2) 0.068(3) 0.029(4) 0.020(3) -0.0059(19) -0.013(2)
F3' 0.045(2) 0.0819(14) 0.026(2) -0.0127(14) 0.0082(10) -0.0088(11)

loop_
_atom_type_symbol
_atom_type_description
_atom_type_scat_dispersion_real
_atom_type_scat_dispersion_imag
_atom_type_scat_source
C C 0.0033 0.0016 'International Tables Vol C Tables 4.2.6.8 and 6.1.1.4'
H H 0.0000 0.0000 'International Tables Vol C Tables 4.2.6.8 and 6.1.1.4'
O O 0.0106 0.0060 'International Tables Vol C Tables 4.2.6.8 and 6.1.1.4'
F F 0.0171 0.0103 'International Tables Vol C Tables 4.2.6.8 and 6.1.1.4'

loop_
_geom_angle_atom_site_label_1
_geom_angle_atom_site_label_2
_geom_angle_atom_site_label_3
_geom_angle
F2 C1 F1 110.0(4)
F3' C1 F2' 108.4(6)
F3' C1 F1' 110.3(5)
F2' C1 F1' 101.8(6)
F2 C1 F3 105.1(4)
F1 C1 F3 103.5(3)
F3' C1 C2 117.5(6)
F2 C1 C2 115.7(5)
F1 C1 C2 112.7(3)
F2' C1 C2 107.7(6)
F1' C1 C2 109.9(4)
F3 C1 C2 108.8(4)
C3 C2 C7 120.10(16)
C3 C2 C1 118.84(18)
C7 C2 C1 121.04(18)
C4 C3 C2 119.96(16)
C3 C4 C5 120.53(16)
C6 C5 C4 118.84(16)
C6 C5 C8 120.15(15)
C4 C5 C8 121.01(14)
C7 C6 C5 120.76(17)
C6 C7 C2 119.79(17)
C16 C8 C5 107.79(12)
C16 C8 C9 111.11(13)
C5 C8 C9 112.74(13)
C10 C9 C8 112.02(13)
C11 C10 C15 118.38(16)
C11 C10 C9 121.34(15)
C15 C10 C9 120.27(15)
C10 C11 C12 121.03(15)
C13 C12 C11 120.30(16)
C12 C13 C14 119.64(16)
C13 C14 C15 119.92(15)
C14 C15 C10 120.73(16)
O1 C16 O2 124.20(13)
O1 C16 C8 122.61(14)
O2 C16 C8 113.13(13)

loop_
_geom_bond_atom_site_label_1
_geom_bond_atom_site_label_2
_geom_bond_distance
O1 C16 1.2214(19)
O2 C16 1.3069(19)
C1 F3' 1.296(7)
C1 F2 1.320(5)
C1 F1 1.329(4)
C1 F2' 1.362(7)
C1 F1' 1.376(6)
C1 F3 1.396(5)
C1 C2 1.499(3)
C2 C3 1.385(3)
C2 C7 1.387(3)
C3 C4 1.384(2)
C4 C5 1.396(2)
C5 C6 1.391(2)
C5 C8 1.522(2)
C6 C7 1.385(3)
C8 C16 1.521(2)
C8 C9 1.537(2)
C9 C10 1.517(2)
C10 C11 1.383(2)
C10 C15 1.401(2)
C11 C12 1.385(2)
C12 C13 1.384(2)
C13 C14 1.386(2)
C14 C15 1.389(2)

loop_
_geom_torsion_atom_site_label_1
_geom_torsion_atom_site_label_2
_geom_torsion_atom_site_label_3
_geom_torsion_atom_site_label_4
_geom_torsion
F3' C1 C2 C3 27.7(5)
F2 C1 C2 C3 160.0(4)
F1 C1 C2 C3 -72.2(3)
F2' C1 C2 C3 150.4(5)
F1' C1 C2 C3 -99.5(4)
F3 C1 C2 C3 42.0(3)
F3' C1 C2 C7 -153.7(5)
F2 C1 C2 C7 -21.5(5)
F1 C1 C2 C7 106.3(3)
F2' C1 C2 C7 -31.1(6)
F1' C1 C2 C7 79.0(4)
F3 C1 C2 C7 -139.5(3)
C7 C2 C3 C4 -0.1(3)
C1 C2 C3 C4 178.44(16)
C2 C3 C4 C5 -0.9(2)
C3 C4 C5 C6 1.2(2)
C3 C4 C5 C8 -178.48(14)
C4 C5 C6 C7 -0.4(2)
C8 C5 C6 C7 179.25(15)
C5 C6 C7 C2 -0.6(3)
C3 C2 C7 C6 0.9(3)
C1 C2 C7 C6 -177.64(16)
C6 C5 C8 C16 -125.81(15)
C4 C5 C8 C16 53.85(19)
C6 C5 C8 C9 111.19(17)
C4 C5 C8 C9 -69.15(18)
C16 C8 C9 C10 62.39(17)
C5 C8 C9 C10 -176.48(12)
C8 C9 C10 C11 -111.71(16)
C8 C9 C10 C15 67.04(18)
C15 C10 C11 C12 0.9(2)
C9 C10 C11 C12 179.70(14)
C10 C11 C12 C13 -0.3(2)
C11 C12 C13 C14 -0.4(2)
C12 C13 C14 C15 0.5(2)
C13 C14 C15 C10 0.1(2)
C11 C10 C15 C14 -0.8(2)
C9 C10 C15 C14 -179.63(14)
C5 C8 C16 O1 -92.73(18)
C9 C8 C16 O1 31.3(2)
C5 C8 C16 O2 84.61(16)
C9 C8 C16 O2 -151.40(14)
